data_2219611
loop_
_publ_author_name
'Kalateh, Khadijeh'
'Ebadi, Amin'
'Abedi, Anita'
'Amani, Vahid'
'Khavasi, Hamid Reza'

_publ_section_title
;
 Bis(2,4,6-trimethylpyridinium) hexachloridoplatinate(IV)
;
_journal_coeditor_code HK2526
_journal_issue 10
_journal_name_full 'Acta Crystallographica Section E'
_journal_page_first m1267
_journal_page_last m1268
_journal_paper_doi 10.1107/S160053680802881X
_journal_volume 64
_journal_year 2008
_chemical_formula_iupac '(C8 H12 N)2 [Pt Cl6]'
_chemical_formula_moiety '2C8 H12 N + , Cl6 Pt 2-'
_chemical_formula_sum 'C16 H24 Cl6 N2 Pt'
_chemical_formula_weight 652.15
_chemical_name_systematic
;
Bis(2,4,6-trimethylpyridinium)hexachloridoplatinate(IV)
;
_space_group_IT_number 2
_symmetry_cell_setting triclinic
_symmetry_space_group_name_Hall '-P 1'
_symmetry_space_group_name_H-M 'P -1'
_atom_sites_solution_hydrogens geom
_atom_sites_solution_primary direct
_atom_sites_solution_secondary difmap
_audit_creation_method SHELXL97
_cell_angle_alpha 99.201(8)
_cell_angle_beta 109.683(8)
_cell_angle_gamma 108.471(8)
_cell_formula_units_Z 1
_cell_length_a 7.6302(8)
_cell_length_b 9.1328(9)
_cell_length_c 9.4599(10)
_cell_measurement_reflns_used 1715
_cell_measurement_temperature 298(2)
_cell_measurement_theta_max 29.14
_cell_measurement_theta_min 3.03
_cell_volume 561.87(12)
_computing_cell_refinement 'SMART (Bruker, 1998)'
_computing_data_collection 'SMART (Bruker, 1998)'
_computing_data_reduction 'SAINT (Bruker, 1998)'
_computing_molecular_graphics 'ORTEP-3 for Windows (Farrugia, 1997)'
_computing_publication_material 'WinGX (Farrugia, 1999)'
_computing_structure_refinement 'SHELXTL (Sheldrick, 2008)'
_computing_structure_solution 'SHELXTL (Sheldrick, 2008)'
_diffrn_ambient_temperature 298(2)
_diffrn_measured_fraction_theta_full 0.986
_diffrn_measured_fraction_theta_max 0.986
_diffrn_measurement_device_type 'Bruker SMART CCD area-detector'
_diffrn_measurement_method '\f and \w scans'
_diffrn_radiation_monochromator graphite
_diffrn_radiation_source 'fine-focus sealed tube'
_diffrn_radiation_type MoK\a
_diffrn_radiation_wavelength 0.71073
_diffrn_reflns_av_R_equivalents 0.0990
_diffrn_reflns_av_sigmaI/netI 0.0642
_diffrn_reflns_limit_h_max 10
_diffrn_reflns_limit_h_min -10
_diffrn_reflns_limit_k_max 12
_diffrn_reflns_limit_k_min -12
_diffrn_reflns_limit_l_max 12
_diffrn_reflns_limit_l_min -12
_diffrn_reflns_number 6510
_diffrn_reflns_theta_full 29.14
_diffrn_reflns_theta_max 29.14
_diffrn_reflns_theta_min 3.03
_diffrn_standards_number 0
_exptl_absorpt_coefficient_mu 6.960
_exptl_absorpt_correction_T_max 0.176
_exptl_absorpt_correction_T_min 0.121
_exptl_absorpt_correction_type multi-scan
_exptl_absorpt_process_details '(SADABS; Sheldrick, 1998)'
_exptl_crystal_colour orange
_exptl_crystal_density_diffrn 1.927
_exptl_crystal_density_method 'not measured'
_exptl_crystal_description prism
_exptl_crystal_F_000 314
_exptl_crystal_size_max 0.32
_exptl_crystal_size_mid 0.30
_exptl_crystal_size_min 0.25
_refine_diff_density_max 1.200
_refine_diff_density_min -1.438
_refine_ls_extinction_coef 0.115(6)
_refine_ls_extinction_expression Fc^*^=kFc[1+0.001xFc^2^\l^3^/sin(2\q)]^-1/4^
_refine_ls_extinction_method 'SHELXTL (Sheldrick, 1998)'
_refine_ls_goodness_of_fit_ref 1.180
_refine_ls_hydrogen_treatment constr
_refine_ls_matrix_type full
_refine_ls_number_parameters 116
_refine_ls_number_reflns 2962
_refine_ls_number_restraints 0
_refine_ls_restrained_S_all 1.180
_refine_ls_R_factor_all 0.0367
_refine_ls_R_factor_gt 0.0367
_refine_ls_shift/su_max 0.010
_refine_ls_shift/su_mean 0.001
_refine_ls_structure_factor_coef Fsqd
_refine_ls_weighting_details 'calc w = 1/[\s^2^(Fo^2^)+(0.0557P)^2^] where P=(Fo^2^+2Fc^2^)/3'
_refine_ls_weighting_scheme calc
_refine_ls_wR_factor_gt 0.0878
_refine_ls_wR_factor_ref 0.0878
_reflns_number_gt 2952
_reflns_number_total 2962
_reflns_threshold_expression I>2\s(I)
_cod_data_source_file hk2526.cif
_cod_data_source_block I
_cod_database_code 2219611
_cod_database_fobs_code 2219611

loop_
_symmetry_equiv_pos_site_id
_symmetry_equiv_pos_as_xyz
1 x,y,z
2 -x,-y,-z

loop_
_atom_site_type_symbol
_atom_site_label
_atom_site_fract_x
_atom_site_fract_y
_atom_site_fract_z
_atom_site_U_iso_or_equiv
_atom_site_adp_type
_atom_site_calc_flag
_atom_site_refinement_flags
_atom_site_occupancy
Pt Pt1 0.0000 0.5000 0.0000 0.03163(12) Uani d S 1
Cl Cl1 0.1751(2) 0.65180(16) 0.26337(11) 0.0496(3) Uani d . 1
Cl Cl2 -0.2671(2) 0.5772(2) -0.01978(15) 0.0522(3) Uani d . 1
Cl Cl3 -0.1501(2) 0.27660(16) 0.07023(13) 0.0486(3) Uani d . 1
N N1 -0.2844(7) 0.7163(6) 0.3174(5) 0.0473(9) Uani d . 1
H H1D -0.2918 0.6752 0.2261 0.057 Uiso calc R 1
C C1 -0.2767(12) 0.4641(8) 0.3642(6) 0.0567(14) Uani d . 1
H H1A -0.1645 0.4737 0.3364 0.068 Uiso calc R 1
H H1B -0.4017 0.3993 0.2738 0.068 Uiso calc R 1
H H1C -0.2670 0.4137 0.4465 0.068 Uiso calc R 1
C C2 -0.2721(8) 0.6278(7) 0.4197(5) 0.0448(10) Uani d . 1
C C3 -0.2540(10) 0.6948(7) 0.5686(6) 0.0496(11) Uani d . 1
H H3 -0.2448 0.6366 0.6410 0.059 Uiso calc R 1
C C4 -0.2496(10) 0.8492(8) 0.6091(6) 0.0533(12) Uani d . 1
C C5 -0.2300(17) 0.9231(11) 0.7709(8) 0.077(2) Uani d . 1
H H5A -0.3464 0.9469 0.7620 0.092 Uiso calc R 1
H H5B -0.1094 1.0211 0.8227 0.092 Uiso calc R 1
H H5C -0.2215 0.8483 0.8310 0.092 Uiso calc R 1
C C6 -0.2651(10) 0.9340(7) 0.4965(7) 0.0540(12) Uani d . 1
H H6 -0.2611 1.0380 0.5221 0.065 Uiso calc R 1
C C7 -0.2858(9) 0.8639(7) 0.3499(6) 0.0493(11) Uani d . 1
C C8 -0.3106(14) 0.9436(10) 0.2211(9) 0.0687(18) Uani d . 1
H H8A -0.4370 0.8775 0.1325 0.082 Uiso calc R 1
H H8B -0.2007 0.9562 0.1898 0.082 Uiso calc R 1
H H8C -0.3100 1.0478 0.2589 0.082 Uiso calc R 1

loop_
_atom_site_aniso_label
_atom_site_aniso_U_11
_atom_site_aniso_U_22
_atom_site_aniso_U_33
_atom_site_aniso_U_12
_atom_site_aniso_U_13
_atom_site_aniso_U_23
Pt1 0.03766(15) 0.03245(15) 0.02614(14) 0.01452(9) 0.01484(8) 0.00745(7)
Cl1 0.0642(7) 0.0451(6) 0.0288(4) 0.0166(5) 0.0150(4) 0.0042(3)
Cl2 0.0546(6) 0.0726(8) 0.0457(5) 0.0397(6) 0.0252(5) 0.0200(5)
Cl3 0.0621(7) 0.0406(6) 0.0440(5) 0.0148(5) 0.0274(5) 0.0148(4)
N1 0.049(2) 0.052(2) 0.0380(16) 0.0178(18) 0.0172(15) 0.0113(15)
C1 0.076(4) 0.061(3) 0.045(2) 0.039(3) 0.028(2) 0.016(2)
C2 0.052(2) 0.047(2) 0.0385(18) 0.024(2) 0.0190(17) 0.0110(16)
C3 0.062(3) 0.052(3) 0.041(2) 0.028(2) 0.0239(19) 0.0121(18)
C4 0.062(3) 0.054(3) 0.044(2) 0.026(2) 0.023(2) 0.0060(19)
C5 0.116(7) 0.067(5) 0.052(3) 0.044(5) 0.039(4) 0.005(3)
C6 0.059(3) 0.042(3) 0.057(3) 0.018(2) 0.023(2) 0.012(2)
C7 0.046(2) 0.047(3) 0.049(2) 0.0134(19) 0.0164(18) 0.0172(19)
C8 0.074(4) 0.063(4) 0.067(3) 0.025(3) 0.024(3) 0.033(3)

loop_
_atom_type_symbol
_atom_type_description
_atom_type_scat_dispersion_real
_atom_type_scat_dispersion_imag
_atom_type_scat_source
C C 0.0033 0.0016 'International Tables Vol C Tables 4.2.6.8 and 6.1.1.4'
H H 0.0000 0.0000 'International Tables Vol C Tables 4.2.6.8 and 6.1.1.4'
N N 0.0061 0.0033 'International Tables Vol C Tables 4.2.6.8 and 6.1.1.4'
O O 0.0106 0.0060 'International Tables Vol C Tables 4.2.6.8 and 6.1.1.4'
Pt Pt -1.7033 8.3905 'International Tables Vol C Tables 4.2.6.8 and 6.1.1.4'
Cl Cl 0.1484 0.1585 'International Tables Vol C Tables 4.2.6.8 and 6.1.1.4'

loop_
_geom_angle_atom_site_label_1
_geom_angle_atom_site_label_2
_geom_angle_atom_site_label_3
_geom_angle_site_symmetry_1
_geom_angle_site_symmetry_3
_geom_angle
_geom_angle_publ_flag
Cl1 Pt1 Cl1 . 2_565 180.0 ?
Cl2 Pt1 Cl1 . 2_565 89.35(5) yes
Cl2 Pt1 Cl1 2_565 2_565 90.65(5) ?
Cl2 Pt1 Cl1 . . 90.65(5) yes
Cl2 Pt1 Cl2 . 2_565 180.0 ?
Cl3 Pt1 Cl1 . . 90.10(5) yes
Cl3 Pt1 Cl1 2_565 2_565 90.10(5) ?
Cl3 Pt1 Cl1 . 2_565 89.90(5) yes
Cl3 Pt1 Cl2 . . 90.45(6) yes
Cl3 Pt1 Cl2 2_565 2_565 90.45(6) ?
Cl3 Pt1 Cl2 . 2_565 89.55(6) yes
Cl3 Pt1 Cl3 2_565 . 180.0 ?
C2 N1 H1D . . 118.0 ?
C7 N1 C2 . . 123.9(5) ?
C7 N1 H1D . . 118.0 ?
C2 C1 H1A . . 109.5 ?
C2 C1 H1B . . 109.5 ?
H1A C1 H1B . . 109.5 ?
C2 C1 H1C . . 109.5 ?
H1A C1 H1C . . 109.5 ?
H1B C1 H1C . . 109.5 ?
N1 C2 C3 . . 118.5(5) ?
N1 C2 C1 . . 117.3(4) ?
C3 C2 C1 . . 124.2(5) ?
C2 C3 C4 . . 119.7(5) ?
C2 C3 H3 . . 120.2 ?
C4 C3 H3 . . 120.2 ?
C3 C4 C6 . . 118.9(5) ?
C3 C4 C5 . . 120.0(6) ?
C6 C4 C5 . . 121.1(6) ?
C4 C5 H5A . . 109.5 ?
C4 C5 H5B . . 109.5 ?
H5A C5 H5B . . 109.5 ?
C4 C5 H5C . . 109.5 ?
H5A C5 H5C . . 109.5 ?
H5B C5 H5C . . 109.5 ?
C7 C6 C4 . . 120.1(5) ?
C7 C6 H6 . . 119.9 ?
C4 C6 H6 . . 119.9 ?
N1 C7 C6 . . 118.9(5) ?
N1 C7 C8 . . 117.6(6) ?
C6 C7 C8 . . 123.5(6) ?
C7 C8 H8A . . 109.5 ?
C7 C8 H8B . . 109.5 ?
H8A C8 H8B . . 109.5 ?
C7 C8 H8C . . 109.5 ?
H8A C8 H8C . . 109.5 ?
H8B C8 H8C . . 109.5 ?

loop_
_geom_bond_atom_site_label_1
_geom_bond_atom_site_label_2
_geom_bond_site_symmetry_2
_geom_bond_distance
_geom_bond_publ_flag
Pt1 Cl1 . 2.3225(11) yes
Pt1 Cl1 2_565 2.3225(11) ?
Pt1 Cl2 . 2.3199(12) yes
Pt1 Cl2 2_565 2.3199(12) ?
Pt1 Cl3 2_565 2.3197(13) ?
Pt1 Cl3 . 2.3197(13) yes
N1 H1D . 0.8600 ?
C1 C2 . 1.488(8) ?
C1 H1A . 0.9600 ?
C1 H1B . 0.9600 ?
C1 H1C . 0.9600 ?
C2 N1 . 1.355(7) ?
C2 C3 . 1.385(6) ?
C3 C4 . 1.388(8) ?
C3 H3 . 0.9300 ?
C4 C6 . 1.409(9) ?
C4 C5 . 1.507(8) ?
C5 H5A . 0.9600 ?
C5 H5B . 0.9600 ?
C5 H5C . 0.9600 ?
C6 C7 . 1.365(9) ?
C6 H6 . 0.9300 ?
C7 N1 . 1.338(8) ?
C7 C8 . 1.505(8) ?
C8 H8A . 0.9600 ?
C8 H8B . 0.9600 ?
C8 H8C . 0.9600 ?

loop_
_geom_hbond_atom_site_label_D
_geom_hbond_atom_site_label_H
_geom_hbond_atom_site_label_A
_geom_hbond_site_symmetry_A
_geom_hbond_distance_DH
_geom_hbond_distance_HA
_geom_hbond_distance_DA
_geom_hbond_angle_DHA
_geom_hbond_publ_flag
N1 H1D Cl2 . 0.86 2.45 3.301(5) 173.00 yes
C1 H1C Cl1 2_566 0.96 2.81 3.743(6) 165.00 yes
C8 H8A Cl3 2_465 0.96 2.80 3.731(10) 163.00 yes

loop_
_geom_torsion_atom_site_label_1
_geom_torsion_atom_site_label_2
_geom_torsion_atom_site_label_3
_geom_torsion_atom_site_label_4
_geom_torsion
C1 C2 N1 C7 178.8(6)
C3 C2 N1 C7 -1.9(9)
N1 C2 C3 C4 0.2(9)
C1 C2 C3 C4 179.5(6)
C2 C3 C4 C6 0.4(10)
C2 C3 C4 C5 180.0(7)
C3 C4 C6 C7 0.6(10)
C5 C4 C6 C7 -179.0(7)
C4 C6 C7 N1 -2.2(10)
C4 C6 C7 C8 177.8(7)
C6 C7 N1 C2 2.9(9)
C8 C7 N1 C2 -177.0(6)
